data_7039930
loop_
_publ_author_name
'Huang, Wei'
'Shen, Fuxing'
'Zhang, Ming'
'Wu, Dayu'
'Pan, Feifei'
'Sato, Osamu'

_publ_section_title
;
 Room-temperature switching of magnetic hysteresis by reversible
 single-crystal-to-single-crystal solvent exchange in imidazole-inspired
 Fe(ii) complexes.
;
_journal_issue 38
_journal_name_full 'Dalton transactions (Cambridge, England : 2003)'
_journal_page_first 14911
_journal_page_last 14918
_journal_paper_doi 10.1039/c6dt01777k
_journal_volume 45
_journal_year 2016
_chemical_formula_sum 'C30 H32 B2 F8 Fe N14 O5'
_chemical_formula_weight 898.16
_space_group_crystal_system orthorhombic
_space_group_IT_number 19
_space_group_name_Hall 'P 2ac 2ab'
_space_group_name_H-M_alt 'P 21 21 21'
_symmetry_space_group_name_Hall 'P 2ac 2ab'
_symmetry_space_group_name_H-M 'P 21 21 21'
_atom_sites_solution_hydrogens mixed
_audit_creation_method SHELXL-2014/7
_audit_update_record
;
2016-07-05 deposited with the CCDC.
2016-07-19 downloaded from the CCDC.
;
_cell_angle_alpha 90
_cell_angle_beta 90
_cell_angle_gamma 90
_cell_formula_units_Z 4
_cell_length_a 9.4524(19)
_cell_length_b 19.536(4)
_cell_length_c 21.598(4)
_cell_measurement_reflns_used 1417
_cell_measurement_temperature 298(2)
_cell_measurement_theta_max 24.316
_cell_measurement_theta_min 2.487
_cell_volume 3988.3(14)
_computing_cell_refinement 'Bruker SMART'
_computing_data_collection 'Bruker SMART'
_computing_data_reduction 'Bruker SAINT'
_computing_molecular_graphics 'Bruker SHELXTL'
_computing_publication_material 'Bruker SHELXTL'
_computing_structure_refinement 'SHELXL-2014/7 (Sheldrick, 2014)'
_computing_structure_solution 'SHELXL-2014/7 (Sheldrick, 2014)'
_diffrn_ambient_temperature 298(2)
_diffrn_measured_fraction_theta_full 0.998
_diffrn_measured_fraction_theta_max 0.993
_diffrn_measurement_device_type 'Bruker APEX-II CCD'
_diffrn_measurement_method 'phi and omega scans'
_diffrn_radiation_type MoK\a
_diffrn_radiation_wavelength 0.71073
_diffrn_reflns_av_R_equivalents 0.2422
_diffrn_reflns_av_unetI/netI 0.4269
_diffrn_reflns_Laue_measured_fraction_full 0.998
_diffrn_reflns_Laue_measured_fraction_max 0.993
_diffrn_reflns_limit_h_max 12
_diffrn_reflns_limit_h_min -12
_diffrn_reflns_limit_k_max 23
_diffrn_reflns_limit_k_min -25
_diffrn_reflns_limit_l_max 28
_diffrn_reflns_limit_l_min -27
_diffrn_reflns_number 30236
_diffrn_reflns_point_group_measured_fraction_full 0.998
_diffrn_reflns_point_group_measured_fraction_max 0.990
_diffrn_reflns_theta_full 25.242
_diffrn_reflns_theta_max 27.485
_diffrn_reflns_theta_min 2.999
_diffrn_source 'fine-focus sealed tube'
_exptl_absorpt_coefficient_mu 0.473
_exptl_absorpt_correction_T_max 0.914
_exptl_absorpt_correction_T_min 0.897
_exptl_absorpt_correction_type multi-scan
_exptl_crystal_colour dark-red
_exptl_crystal_density_diffrn 1.496
_exptl_crystal_description block
_exptl_crystal_F_000 1832
_exptl_crystal_size_max 0.230
_exptl_crystal_size_mid 0.210
_exptl_crystal_size_min 0.190
_refine_diff_density_max 0.456
_refine_diff_density_min -0.257
_refine_diff_density_rms 0.073
_refine_ls_abs_structure_details
;
 Classical Flack method preferred over Parsons because s.u. lower.
;
_refine_ls_abs_structure_Flack 0.03(4)
_refine_ls_extinction_method none
_refine_ls_goodness_of_fit_ref 0.603
_refine_ls_hydrogen_treatment constr
_refine_ls_matrix_type full
_refine_ls_number_parameters 558
_refine_ls_number_reflns 9057
_refine_ls_number_restraints 543
_refine_ls_restrained_S_all 0.617
_refine_ls_R_factor_all 0.2754
_refine_ls_R_factor_gt 0.0850
_refine_ls_shift/su_max 0.000
_refine_ls_shift/su_mean 0.000
_refine_ls_structure_factor_coef Fsqd
_refine_ls_weighting_details 'w=1/[\s^2^(Fo^2^)+(0.1230P)^2^] where P=(Fo^2^+2Fc^2^)/3'
_refine_ls_weighting_scheme calc
_refine_ls_wR_factor_gt 0.1979
_refine_ls_wR_factor_ref 0.2313
_reflns_Friedel_coverage 0.791
_reflns_Friedel_fraction_full 0.998
_reflns_Friedel_fraction_max 0.987
_reflns_number_gt 1902
_reflns_number_total 9057
_reflns_threshold_expression 'I > 2\s(I)'
_cod_data_source_file c6dt01777k3.cif
_cod_data_source_block 2-298K
_cod_depositor_comments
;
The following automatic conversions were performed:

'_exptl_absorpt_correction_type' value 'multi-Scan' changed to
'multi-scan' according to
/usr/data/users/saulius/crontab/automatic-downloads/rss-feeds/RSC/lib/dictionaries/cif_core.dic
dictionary named 'cif_core.dic' version 2.4.2 from 2011-04-26.

Automatic conversion script
Id: cif_fix_values 4268 2015-11-12 08:31:59Z antanas 

 Adding full bibliography for 7039927--7039930.cif.
;
_cod_database_code 7039930
_shelx_shelxl_version_number 2014/7
_shelx_space_group_comment
;
The symmetry employed for this shelxl refinement is uniquely defined
by the following loop, which should always be used as a source of
symmetry information in preference to the above space-group names.
They are only intended as comments.
;
_shelx_estimated_absorpt_t_min 0.899
_shelx_estimated_absorpt_t_max 0.915

loop_
_space_group_symop_operation_xyz
'x, y, z'
'-x+1/2, -y, z+1/2'
'x+1/2, -y+1/2, -z'
'-x, y+1/2, -z+1/2'

loop_
_atom_site_label
_atom_site_type_symbol
_atom_site_fract_x
_atom_site_fract_y
_atom_site_fract_z
_atom_site_U_iso_or_equiv
_atom_site_adp_type
_atom_site_occupancy
_atom_site_site_symmetry_order
_atom_site_calc_flag
_atom_site_refinement_flags_posn
_atom_site_refinement_flags_adp
_atom_site_refinement_flags_occupancy
Fe1 Fe 0.77880(16) 0.49760(8) 0.77152(6) 0.0954(6) Uani 1 1 d . U .
C1 C 0.7049(14) 0.3774(6) 0.6916(5) 0.109(3) Uani 1 1 d . U .
C2 C 0.8998(15) 0.3570(6) 0.6366(5) 0.121(4) Uani 1 1 d . U .
H2 H 0.9638 0.3378 0.6089 0.145 Uiso 1 1 calc R U .
C3 C 0.9214(14) 0.4111(6) 0.6759(5) 0.102(3) Uani 1 1 d . U .
C4 C 1.0477(13) 0.4549(5) 0.6803(5) 0.102(3) Uani 1 1 d . U .
H4 H 1.0288 0.4987 0.6598 0.123 Uiso 1 1 calc R U .
C5 C 1.2461(14) 0.3719(6) 0.6800(6) 0.108(4) Uani 1 1 d . U .
C6 C 1.3301(15) 0.3251(7) 0.6482(6) 0.124(4) Uani 1 1 d . U .
H6 H 1.3384 0.3283 0.6053 0.149 Uiso 1 1 calc R U .
C7 C 1.3993(14) 0.2755(7) 0.6788(7) 0.134(4) Uani 1 1 d . U .
H7 H 1.4551 0.2449 0.6566 0.161 Uiso 1 1 calc R U .
C8 C 1.3893(15) 0.2680(7) 0.7474(6) 0.137(4) Uani 1 1 d . U .
H8 H 1.4363 0.2337 0.7689 0.165 Uiso 1 1 calc R U .
C9 C 1.3084(14) 0.3139(6) 0.7754(6) 0.118(4) Uani 1 1 d . U .
H9 H 1.2966 0.3104 0.8180 0.142 Uiso 1 1 calc R U .
C10 C 1.2389(13) 0.3680(6) 0.7441(6) 0.109(3) Uani 1 1 d . U .
C11 C 1.1622(13) 0.4220(6) 0.7784(6) 0.103(3) Uani 1 1 d . U .
C12 C 1.0401(14) 0.5500(5) 0.8206(5) 0.104(3) Uani 1 1 d . U .
H12 H 1.1355 0.5538 0.8307 0.124 Uiso 1 1 calc R U .
C13 C 0.9301(14) 0.5875(6) 0.8509(5) 0.099(3) Uani 1 1 d . U .
C14 C 0.9332(15) 0.6391(6) 0.8966(5) 0.113(4) Uani 1 1 d . U .
H14 H 1.0105 0.6611 0.9144 0.135 Uiso 1 1 calc R U .
C15 C 0.7099(15) 0.6074(6) 0.8709(5) 0.101(3) Uani 1 1 d . U .
H15 H 0.6116 0.6064 0.8708 0.121 Uiso 1 1 calc R U .
C16 C 0.8472(14) 0.6182(6) 0.6882(6) 0.117(4) Uani 1 1 d . U .
C17 C 0.6495(15) 0.6324(7) 0.6301(5) 0.112(4) Uani 1 1 d . U .
C18 C 0.6323(14) 0.5767(6) 0.6686(5) 0.104(3) Uani 1 1 d . U .
C19 C 0.5079(14) 0.5307(6) 0.6786(5) 0.110(3) Uani 1 1 d . U .
H19 H 0.5320 0.4850 0.6631 0.133 Uiso 1 1 calc R U .
C20 C 0.3143(15) 0.6129(8) 0.6688(7) 0.126(4) Uani 1 1 d . U .
C21 C 0.2201(15) 0.6571(8) 0.6319(7) 0.145(5) Uani 1 1 d . U .
H21 H 0.2052 0.6491 0.5900 0.174 Uiso 1 1 calc R U .
C22 C 0.1516(17) 0.7135(9) 0.6637(8) 0.158(6) Uani 1 1 d . U .
H22 H 0.0970 0.7443 0.6411 0.189 Uiso 1 1 calc R U .
C23 C 0.1649(16) 0.7215(8) 0.7214(8) 0.149(5) Uani 1 1 d . U .
H23 H 0.1174 0.7580 0.7397 0.179 Uiso 1 1 calc R U .
C24 C 0.2436(15) 0.6807(6) 0.7586(7) 0.130(4) Uani 1 1 d . U .
H24 H 0.2478 0.6895 0.8008 0.156 Uiso 1 1 calc R U .
C25 C 0.3198(13) 0.6244(6) 0.7335(6) 0.113(4) Uani 1 1 d . U .
C26 C 0.3927(12) 0.5765(6) 0.7754(6) 0.101(3) Uani 1 1 d . U .
C27 C 0.5234(13) 0.4512(6) 0.8211(5) 0.106(4) Uani 1 1 d . U .
H27 H 0.4274 0.4495 0.8303 0.127 Uiso 1 1 calc R U .
C28 C 0.6226(14) 0.4143(6) 0.8562(5) 0.100(3) Uani 1 1 d . U .
C29 C 0.6270(17) 0.3698(7) 0.9067(6) 0.126(4) Uani 1 1 d . U .
H29 H 0.5501 0.3524 0.9284 0.151 Uiso 1 1 calc R U .
C30 C 0.8496(15) 0.3942(6) 0.8787(5) 0.107(3) Uani 1 1 d . U .
H30 H 0.9479 0.3950 0.8791 0.128 Uiso 1 1 calc R U .
N1 N 0.7966(12) 0.4233(4) 0.7085(4) 0.097(3) Uani 1 1 d . U .
N2 N 0.7616(13) 0.3374(5) 0.6476(4) 0.122(3) Uani 1 1 d . U .
H2A H 0.7185 0.3045 0.6291 0.146 Uiso 1 1 calc R U .
N3 N 1.1763(11) 0.4219(5) 0.6511(4) 0.114(3) Uani 1 1 d . U .
H3 H 1.2048 0.4356 0.6154 0.137 Uiso 1 1 calc R U .
N4 N 1.0885(10) 0.4674(4) 0.7451(4) 0.097(3) Uani 1 1 d . U .
N5 N 0.9911(9) 0.5092(4) 0.7766(4) 0.095(2) Uani 1 1 d . U .
N6 N 0.7905(14) 0.6482(5) 0.9078(4) 0.123(3) Uani 1 1 d . U .
H6A H 0.7568 0.6762 0.9347 0.148 Uiso 1 1 calc R U .
N7 N 0.7885(11) 0.5709(4) 0.8369(3) 0.084(2) Uani 1 1 d . U .
N8 N 0.7858(13) 0.6566(5) 0.6401(4) 0.119(3) Uani 1 1 d . U .
H8A H 0.8258 0.6895 0.6203 0.142 Uiso 1 1 calc R U .
N9 N 0.7572(11) 0.5686(4) 0.7046(4) 0.100(3) Uani 1 1 d . U .
N10 N 0.3847(12) 0.5553(5) 0.6447(4) 0.126(3) Uani 1 1 d . U .
H10 H 0.4035 0.5605 0.6061 0.151 Uiso 1 1 d R U .
N11 N 0.4697(10) 0.5249(5) 0.7430(4) 0.099(3) Uani 1 1 d . U .
N12 N 0.5694(10) 0.4868(5) 0.7766(4) 0.102(2) Uani 1 1 d . U .
N13 N 0.7691(12) 0.4297(4) 0.8391(4) 0.095(3) Uani 1 1 d . U .
N14 N 0.7688(13) 0.3568(5) 0.9181(4) 0.118(3) Uani 1 1 d . U .
H14A H 0.8006 0.3292 0.9459 0.141 Uiso 1 1 calc R U .
O0AA O 1.1682(9) 0.4254(4) 0.8369(4) 0.114(3) Uani 1 1 d . U .
O1AA O 0.3906(9) 0.5773(4) 0.8313(4) 0.123(3) Uani 1 1 d . U .
B1 B 0.603(2) 0.2172(11) 0.5297(8) 0.197(7) Uani 1 1 d D U .
F0AA F 0.4829(14) 0.1847(6) 0.5357(4) 0.229(5) Uani 1 1 d D U .
F2AA F 0.6479(13) 0.2121(7) 0.4733(4) 0.250(5) Uani 1 1 d D U .
F3AA F 0.5887(17) 0.2879(7) 0.5339(5) 0.272(6) Uani 1 1 d D U .
F1AA F 0.6798(14) 0.2086(6) 0.5794(5) 0.239(5) Uani 1 1 d D U .
F1 F 1.1135(9) 0.2812(4) 0.9078(4) 0.161(3) Uani 1 1 d D U .
F2 F 1.1945(15) 0.2404(6) 0.9943(5) 0.249(5) Uani 1 1 d D U .
F3 F 1.0390(15) 0.3237(7) 0.9957(5) 0.262(6) Uani 1 1 d D U .
F4 F 1.2583(15) 0.3379(8) 0.9648(6) 0.273(6) Uani 1 1 d D U .
B11 B 1.145(2) 0.2902(9) 0.9668(8) 0.178(7) Uani 1 1 d D U .
O1 O 1.000(5) 0.531(2) 0.538(2) 0.163(17) Uiso 0.25 1 d . . P
O5AA O 0.463(6) 0.516(3) 0.517(2) 0.184(16) Uiso 0.25 1 d . . P
O5 O 0.669(7) 0.453(2) 0.5448(19) 0.161(14) Uiso 0.25 1 d . . P
O6 O 0.543(8) 0.455(2) 0.540(2) 0.169(15) Uiso 0.25 1 d . . P
O7 O 0.757(6) 0.492(3) 0.514(2) 0.22(2) Uiso 0.25 1 d . . P
O2AA O 0.952(7) 0.495(3) 0.537(2) 0.22(2) Uiso 0.25 1 d . . P
O3AA O 1.200(4) 0.4955(18) 0.4497(17) 0.170(13) Uiso 0.25 1 d . . P
O4AA O 1.407(7) 0.453(3) 0.529(2) 0.186(18) Uiso 0.25 1 d . . P
O3 O 1.105(9) 0.463(4) 0.508(3) 0.18(3) Uiso 0.15 1 d . . P
O6AA O 1.263(8) 0.503(4) 0.528(3) 0.18(2) Uiso 0.15 1 d . . P
O7AA O 0.362(9) 0.494(4) 0.494(3) 0.17(2) Uiso 0.15 1 d . . P

loop_
_atom_site_aniso_label
_atom_site_aniso_U_11
_atom_site_aniso_U_22
_atom_site_aniso_U_33
_atom_site_aniso_U_23
_atom_site_aniso_U_13
_atom_site_aniso_U_12
Fe1 0.0964(12) 0.0854(11) 0.1043(10) 0.0007(11) 0.0027(8) -0.0013(10)
C1 0.126(9) 0.095(8) 0.106(7) -0.014(6) 0.000(6) -0.014(6)
C2 0.124(9) 0.117(9) 0.122(8) -0.014(7) 0.006(7) -0.019(7)
C3 0.106(7) 0.102(8) 0.096(7) -0.009(6) -0.003(5) -0.018(6)
C4 0.111(8) 0.091(7) 0.105(6) 0.002(5) 0.002(5) -0.011(6)
C5 0.108(9) 0.091(7) 0.126(7) -0.011(6) 0.008(6) -0.010(6)
C6 0.120(11) 0.105(9) 0.146(9) -0.031(7) 0.008(7) -0.005(7)
C7 0.113(10) 0.114(9) 0.174(9) -0.036(8) 0.008(8) -0.002(8)
C8 0.131(11) 0.105(8) 0.176(10) -0.012(8) 0.012(8) -0.001(7)
C9 0.118(10) 0.095(7) 0.143(8) -0.013(6) 0.011(7) -0.003(6)
C10 0.100(9) 0.095(7) 0.131(7) -0.016(5) 0.004(6) -0.001(6)
C11 0.100(8) 0.096(7) 0.113(6) 0.003(6) 0.006(6) -0.007(6)
C12 0.093(8) 0.096(8) 0.122(8) -0.008(6) -0.002(6) 0.004(6)
C13 0.090(7) 0.090(7) 0.117(7) -0.007(6) -0.007(5) 0.005(5)
C14 0.115(9) 0.109(8) 0.114(8) -0.014(6) -0.003(6) 0.012(7)
C15 0.104(8) 0.084(7) 0.114(7) -0.014(6) -0.002(6) 0.020(6)
C16 0.122(9) 0.099(8) 0.130(8) 0.017(7) 0.010(6) -0.016(7)
C17 0.106(8) 0.106(8) 0.124(8) 0.013(6) 0.012(7) -0.008(6)
C18 0.104(7) 0.106(8) 0.102(7) -0.001(6) 0.010(5) -0.003(6)
C19 0.112(8) 0.112(8) 0.107(6) 0.011(6) -0.004(5) -0.005(6)
C20 0.101(9) 0.130(9) 0.147(8) 0.023(7) -0.012(6) -0.033(7)
C21 0.119(11) 0.159(11) 0.156(9) 0.053(8) -0.012(8) -0.023(8)
C22 0.138(13) 0.145(11) 0.191(11) 0.054(9) -0.007(10) 0.003(10)
C23 0.130(12) 0.119(9) 0.198(11) 0.050(9) -0.005(10) 0.006(8)
C24 0.123(11) 0.104(8) 0.164(9) 0.020(7) -0.009(8) -0.011(7)
C25 0.107(9) 0.105(7) 0.128(7) 0.013(6) -0.018(6) -0.011(6)
C26 0.080(7) 0.099(7) 0.124(7) 0.009(6) 0.000(6) -0.012(5)
C27 0.086(8) 0.114(9) 0.116(8) 0.018(6) -0.012(6) -0.008(6)
C28 0.099(7) 0.093(7) 0.107(7) 0.002(6) -0.002(5) -0.005(6)
C29 0.131(9) 0.116(9) 0.130(8) 0.016(7) 0.003(7) -0.004(7)
C30 0.108(8) 0.094(8) 0.119(8) -0.003(6) 0.000(6) 0.003(6)
N1 0.100(7) 0.084(5) 0.106(5) 0.007(4) -0.002(5) -0.011(5)
N2 0.123(9) 0.115(7) 0.127(7) -0.023(6) -0.009(6) -0.021(6)
N3 0.120(8) 0.114(7) 0.108(6) -0.010(5) 0.015(5) -0.002(6)
N4 0.103(7) 0.089(5) 0.099(5) -0.005(4) -0.001(4) 0.010(5)
N5 0.091(5) 0.082(5) 0.112(5) 0.005(5) -0.003(4) 0.009(4)
N6 0.135(9) 0.109(7) 0.126(7) -0.019(6) -0.003(6) 0.023(7)
N7 0.080(6) 0.079(5) 0.094(5) 0.001(4) -0.004(4) 0.016(5)
N8 0.115(8) 0.105(7) 0.136(7) 0.026(6) 0.016(6) -0.010(6)
N9 0.105(7) 0.081(5) 0.114(6) -0.005(4) 0.002(5) 0.001(5)
N10 0.120(8) 0.137(8) 0.120(7) 0.025(6) -0.016(6) -0.021(6)
N11 0.100(6) 0.104(6) 0.092(5) 0.014(4) -0.001(4) -0.005(5)
N12 0.113(6) 0.091(6) 0.101(5) 0.011(5) -0.003(4) 0.008(5)
N13 0.094(7) 0.079(5) 0.113(6) -0.003(4) 0.001(5) 0.005(5)
N14 0.122(8) 0.110(7) 0.120(7) 0.028(6) -0.010(6) 0.001(6)
O0AA 0.108(7) 0.121(6) 0.113(5) 0.001(5) 0.001(4) 0.022(5)
O1AA 0.129(7) 0.132(6) 0.107(5) 0.001(5) 0.000(5) 0.010(5)
B1 0.219(15) 0.237(15) 0.136(10) 0.002(10) 0.020(9) -0.077(12)
F0AA 0.224(11) 0.253(11) 0.210(8) 0.005(7) 0.024(7) -0.077(9)
F2AA 0.244(12) 0.337(14) 0.168(7) -0.020(8) 0.056(7) -0.070(11)
F3AA 0.329(16) 0.252(10) 0.235(10) 0.008(8) -0.024(9) -0.058(10)
F1AA 0.309(13) 0.218(9) 0.189(7) 0.030(7) -0.058(8) -0.092(9)
F1 0.187(8) 0.130(6) 0.165(5) -0.006(5) -0.022(5) -0.007(5)
F2 0.286(14) 0.227(10) 0.235(8) 0.106(8) 0.001(8) 0.035(9)
F3 0.249(12) 0.323(14) 0.214(9) -0.050(9) 0.006(7) 0.074(10)
F4 0.243(12) 0.301(12) 0.275(10) 0.027(10) -0.044(9) -0.049(10)
B11 0.208(15) 0.170(14) 0.155(11) -0.002(9) -0.018(10) -0.003(10)

loop_
_atom_type_symbol
_atom_type_description
_atom_type_scat_dispersion_real
_atom_type_scat_dispersion_imag
_atom_type_scat_source
C C 0.0030 0.0020 'International Tables Vol C Tables 4.2.6.8 and 6.1.1.4'
H H 0.0000 0.0000 'International Tables Vol C Tables 4.2.6.8 and 6.1.1.4'
B B 0.0010 0.0010 'International Tables Vol C Tables 4.2.6.8 and 6.1.1.4'
F F 0.0170 0.0100 'International Tables Vol C Tables 4.2.6.8 and 6.1.1.4'
Fe Fe 0.3460 0.8440 'International Tables Vol C Tables 4.2.6.8 and 6.1.1.4'
N N 0.0060 0.0030 'International Tables Vol C Tables 4.2.6.8 and 6.1.1.4'
O O 0.0110 0.0060 'International Tables Vol C Tables 4.2.6.8 and 6.1.1.4'

loop_
_geom_angle_atom_site_label_1
_geom_angle_atom_site_label_2
_geom_angle_atom_site_label_3
_geom_angle
_geom_angle_site_symmetry_1
_geom_angle_site_symmetry_3
N13 Fe1 N12 80.9(4) . .
N13 Fe1 N1 91.1(3) . .
N12 Fe1 N1 92.5(4) . .
N13 Fe1 N9 171.4(5) . .
N12 Fe1 N9 90.7(4) . .
N1 Fe1 N9 91.2(3) . .
N13 Fe1 N7 87.8(3) . .
N12 Fe1 N7 94.7(4) . .
N1 Fe1 N7 172.4(5) . .
N9 Fe1 N7 91.0(3) . .
N13 Fe1 N5 94.7(4) . .
N12 Fe1 N5 173.7(3) . .
N1 Fe1 N5 92.0(4) . .
N9 Fe1 N5 93.6(4) . .
N7 Fe1 N5 80.6(4) . .
N1 C1 N2 109.6(12) . .
C3 C2 N2 104.4(12) . .
C3 C2 H2 127.8 . .
N2 C2 H2 127.8 . .
C2 C3 N1 108.6(11) . .
C2 C3 C4 127.5(12) . .
N1 C3 C4 123.7(11) . .
N4 C4 C3 111.7(9) . .
N4 C4 N3 104.8(9) . .
C3 C4 N3 112.1(9) . .
N4 C4 H4 109.4 . .
C3 C4 H4 109.4 . .
N3 C4 H4 109.4 . .
N3 C5 C10 118.8(13) . .
N3 C5 C6 122.1(12) . .
C10 C5 C6 119.0(14) . .
C7 C6 C5 120.5(14) . .
C7 C6 H6 119.8 . .
C5 C6 H6 119.8 . .
C6 C7 C8 122.0(14) . .
C6 C7 H7 119.0 . .
C8 C7 H7 119.0 . .
C9 C8 C7 115.1(14) . .
C9 C8 H8 122.5 . .
C7 C8 H8 122.5 . .
C8 C9 C10 123.7(13) . .
C8 C9 H9 118.1 . .
C10 C9 H9 118.1 . .
C5 C10 C9 119.6(13) . .
C5 C10 C11 119.0(12) . .
C9 C10 C11 121.3(11) . .
O0AA C11 N4 121.7(12) . .
O0AA C11 C10 121.1(12) . .
N4 C11 C10 117.2(11) . .
N5 C12 C13 112.5(12) . .
N5 C12 H12 123.8 . .
C13 C12 H12 123.8 . .
N7 C13 C14 109.5(11) . .
N7 C13 C12 118.3(11) . .
C14 C13 C12 132.1(12) . .
N6 C14 C13 101.1(12) . .
N6 C14 H14 129.4 . .
C13 C14 H14 129.4 . .
N7 C15 N6 110.0(13) . .
N7 C15 H15 125.0 . .
N6 C15 H15 125.0 . .
N9 C16 N8 108.7(12) . .
C18 C17 N8 106.5(11) . .
C17 C18 N9 108.6(11) . .
C17 C18 C19 130.8(12) . .
N9 C18 C19 120.5(11) . .
N11 C19 N10 108.1(10) . .
N11 C19 C18 112.5(9) . .
N10 C19 C18 111.0(10) . .
N11 C19 H19 108.4 . .
N10 C19 H19 108.4 . .
C18 C19 H19 108.4 . .
N10 C20 C25 118.2(14) . .
N10 C20 C21 123.7(14) . .
C25 C20 C21 117.6(15) . .
C22 C21 C20 117.3(15) . .
C22 C21 H21 121.3 . .
C20 C21 H21 121.3 . .
C23 C22 C21 121.1(18) . .
C23 C22 H22 119.5 . .
C21 C22 H22 119.5 . .
C22 C23 C24 124.5(18) . .
C22 C23 H23 117.7 . .
C24 C23 H23 117.7 . .
C23 C24 C25 120.6(14) . .
C23 C24 H24 119.7 . .
C25 C24 H24 119.7 . .
C20 C25 C24 118.6(13) . .
C20 C25 C26 121.6(14) . .
C24 C25 C26 119.6(12) . .
O1AA C26 N11 120.5(12) . .
O1AA C26 C25 126.8(13) . .
N11 C26 C25 112.7(11) . .
N12 C27 C28 117.6(13) . .
N12 C27 H27 121.2 . .
C28 C27 H27 121.2 . .
C29 C28 C27 139.6(13) . .
C29 C28 N13 107.3(11) . .
C27 C28 N13 112.9(11) . .
N14 C29 C28 106.4(12) . .
N14 C29 H29 126.8 . .
C28 C29 H29 126.8 . .
N13 C30 N14 111.1(13) . .
N13 C30 H30 124.5 . .
N14 C30 H30 124.5 . .
C1 N1 C3 107.7(10) . .
C1 N1 Fe1 129.6(9) . .
C3 N1 Fe1 122.6(8) . .
C1 N2 C2 109.7(11) . .
C1 N2 H2A 125.1 . .
C2 N2 H2A 125.1 . .
C5 N3 C4 121.0(10) . .
C5 N3 H3 119.5 . .
C4 N3 H3 119.5 . .
C11 N4 N5 117.7(9) . .
C11 N4 C4 122.5(10) . .
N5 N4 C4 112.7(9) . .
C12 N5 N4 117.9(10) . .
C12 N5 Fe1 117.0(8) . .
N4 N5 Fe1 124.0(7) . .
C15 N6 C14 111.7(11) . .
C15 N6 H6A 124.2 . .
C14 N6 H6A 124.2 . .
C15 N7 C13 107.7(11) . .
C15 N7 Fe1 141.4(10) . .
C13 N7 Fe1 111.0(8) . .
C17 N8 C16 108.5(11) . .
C17 N8 H8A 125.7 . .
C16 N8 H8A 125.7 . .
C16 N9 C18 107.6(10) . .
C16 N9 Fe1 128.7(9) . .
C18 N9 Fe1 123.6(8) . .
C20 N10 C19 117.2(11) . .
C20 N10 H10 111.2 . .
C19 N10 H10 111.2 . .
N12 N11 C26 117.6(9) . .
N12 N11 C19 111.9(10) . .
C26 N11 C19 123.1(10) . .
C27 N12 N11 117.0(10) . .
C27 N12 Fe1 116.2(8) . .
N11 N12 Fe1 125.6(7) . .
C30 N13 C28 105.7(11) . .
C30 N13 Fe1 142.5(10) . .
C28 N13 Fe1 111.6(8) . .
C30 N14 C29 109.5(12) . .
C30 N14 H14A 125.3 . .
C29 N14 H14A 125.3 . .
F2AA B1 F0AA 110.1(15) . .
F2AA B1 F1AA 125.3(19) . .
F0AA B1 F1AA 109.8(15) . .
F2AA B1 F3AA 99.7(15) . .
F0AA B1 F3AA 113.3(18) . .
F1AA B1 F3AA 97.3(14) . .
F2 B11 F1 116.5(16) . .
F2 B11 F3 116.2(17) . .
F1 B11 F3 110.0(15) . .
F2 B11 F4 104.4(16) . .
F1 B11 F4 103.3(15) . .
F3 B11 F4 104.8(15) . .
O2AA O1 O3 70(6) . .
O7AA O5AA O4AA 56(5) . 1_455
O7AA O5AA O6 105(6) . .
O4AA O5AA O6 54(3) 1_455 .
O6 O5 O7 125(5) . .
O5 O6 O4AA 174(5) . 1_455
O5 O6 O5AA 124(6) . .
O4AA O6 O5AA 58(4) 1_455 .
O1 O2AA O3 82(7) . .
O3 O3AA O6AA 60(3) . .
O3 O3AA O7AA 93(4) . 1_655
O6AA O3AA O7AA 39(3) . 1_655
O7AA O4AA O6 116(7) 1_655 1_655
O7AA O4AA O5AA 53(4) 1_655 1_655
O6 O4AA O5AA 68(4) 1_655 1_655
O7AA O4AA O6AA 46(4) 1_655 .
O6 O4AA O6AA 142(5) 1_655 .
O5AA O4AA O6AA 78(5) 1_655 .
O3AA O3 O2AA 127(5) . .
O3AA O3 O6AA 64(4) . .
O2AA O3 O6AA 119(5) . .
O3AA O3 O1 107(4) . .
O2AA O3 O1 28(3) . .
O6AA O3 O1 94(5) . .
O7AA O6AA O4AA 45(5) 1_655 .
O7AA O6AA O3 118(8) 1_655 .
O4AA O6AA O3 117(6) . .
O7AA O6AA O3AA 71(6) 1_655 .
O4AA O6AA O3AA 104(4) . .
O3 O6AA O3AA 56(3) . .
O5AA O7AA O4AA 71(6) . 1_455
O5AA O7AA O6AA 110(8) . 1_455
O4AA O7AA O6AA 89(7) 1_455 1_455
O5AA O7AA O3AA 157(8) . 1_455
O4AA O7AA O3AA 130(8) 1_455 1_455
O6AA O7AA O3AA 70(6) 1_455 1_455

loop_
_geom_bond_atom_site_label_1
_geom_bond_atom_site_label_2
_geom_bond_distance
_geom_bond_site_symmetry_2
Fe1 N13 1.974(9) .
Fe1 N12 1.994(10) .
Fe1 N1 1.998(9) .
Fe1 N9 2.013(9) .
Fe1 N7 2.014(8) .
Fe1 N5 2.023(9) .
C1 N1 1.299(13) .
C1 N2 1.341(13) .
C2 C3 1.370(14) .
C2 N2 1.382(15) .
C2 H2 0.9300 .
C3 N1 1.394(14) .
C3 C4 1.473(15) .
C4 N4 1.472(12) .
C4 N3 1.513(13) .
C4 H4 0.9800 .
C5 N3 1.334(13) .
C5 C10 1.387(14) .
C5 C6 1.392(16) .
C6 C7 1.345(16) .
C6 H6 0.9300 .
C7 C8 1.491(16) .
C7 H7 0.9300 .
C8 C9 1.323(15) .
C8 H8 0.9300 .
C9 C10 1.416(15) .
C9 H9 0.9300 .
C10 C11 1.480(16) .
C11 O0AA 1.266(12) .
C11 N4 1.339(13) .
C12 N5 1.324(12) .
C12 C13 1.432(14) .
C12 H12 0.9300 .
C13 N7 1.410(14) .
C13 C14 1.411(14) .
C14 N6 1.381(15) .
C14 H14 0.9300 .
C15 N7 1.264(12) .
C15 N6 1.360(14) .
C15 H15 0.9300 .
C16 N9 1.338(13) .
C16 N8 1.406(14) .
C17 C18 1.381(14) .
C17 N8 1.389(15) .
C18 N9 1.423(14) .
C18 C19 1.495(15) .
C19 N11 1.442(12) .
C19 N10 1.455(14) .
C19 H19 0.9800 .
C20 N10 1.408(16) .
C20 C25 1.416(16) .
C20 C21 1.473(18) .
C21 C22 1.45(2) .
C21 H21 0.9300 .
C22 C23 1.263(17) .
C22 H22 0.9300 .
C23 C24 1.355(17) .
C23 H23 0.9300 .
C24 C25 1.421(16) .
C24 H24 0.9300 .
C25 C26 1.472(15) .
C26 O1AA 1.206(12) .
C26 N11 1.427(14) .
C27 N12 1.263(12) .
C27 C28 1.405(15) .
C27 H27 0.9300 .
C28 C29 1.395(15) .
C28 N13 1.464(15) .
C29 N14 1.386(15) .
C29 H29 0.9300 .
C30 N13 1.338(13) .
C30 N14 1.358(14) .
C30 H30 0.9300 .
N2 H2A 0.8600 .
N3 H3 0.8600 .
N4 N5 1.406(10) .
N6 H6A 0.8600 .
N8 H8A 0.8600 .
N10 H10 0.8598 .
N11 N12 1.404(11) .
N14 H14A 0.8600 .
B1 F2AA 1.294(15) .
B1 F0AA 1.305(15) .
B1 F1AA 1.308(15) .
B1 F3AA 1.391(17) .
F1 B11 1.321(15) .
F2 B11 1.230(15) .
F3 B11 1.352(15) .
F4 B11 1.418(16) .
O1 O2AA 0.84(7) .
O1 O3 1.78(8) .
O5AA O7AA 1.15(8) .
O5AA O4AA 1.37(6) 1_455
O5AA O6 1.49(6) .
O5 O6 1.20(6) .
O5 O7 1.30(6) .
O6 O4AA 1.30(6) 1_455
O2AA O3 1.69(8) .
O3AA O3 1.67(7) .
O3AA O6AA 1.80(8) .
O3AA O7AA 1.81(9) 1_655
O4AA O7AA 1.19(8) 1_655
O4AA O6 1.30(6) 1_655
O4AA O5AA 1.37(6) 1_655
O4AA O6AA 1.67(9) .
O3 O6AA 1.74(9) .
O6AA O7AA 1.20(8) 1_655
O7AA O4AA 1.19(8) 1_455
O7AA O6AA 1.20(8) 1_455
O7AA O3AA 1.81(9) 1_455
